data_1502491
loop_
_publ_author_name
'Sun, Deqian'
'Zhao, Qiwu'
'Li, Chaozhong'

_publ_section_title
;
 Total synthesis of (+)-decursivine.
;
_journal_issue 19
_journal_name_full 'Organic letters'
_journal_page_first 5302
_journal_page_last 5305
_journal_paper_doi 10.1021/ol2021669
_journal_volume 13
_journal_year 2011
_chemical_absolute_configuration ad
_chemical_formula_sum 'C32 H34 N2 O10'
_chemical_formula_weight 606.61
_chemical_name_systematic
; 
 ? 
;
_space_group_IT_number 19
_symmetry_cell_setting orthorhombic
_symmetry_space_group_name_Hall 'P 2ac 2ab'
_symmetry_space_group_name_H-M 'P 21 21 21'
_atom_sites_solution_hydrogens geom
_atom_sites_solution_primary direct
_atom_sites_solution_secondary difmap
_audit_creation_method SHELXL-97
_cell_angle_alpha 90.00
_cell_angle_beta 90.00
_cell_angle_gamma 90.00
_cell_formula_units_Z 4
_cell_length_a 8.974(9)
_cell_length_b 14.304(14)
_cell_length_c 24.80(2)
_cell_measurement_reflns_used 2938
_cell_measurement_temperature 293(2)
_cell_measurement_theta_max 43.412
_cell_measurement_theta_min 4.329
_cell_volume 3183(5)
_computing_cell_refinement 'Bruker SMART'
_computing_data_collection 'Bruker SMART'
_computing_data_reduction 'Bruker SHELXTL'
_computing_molecular_graphics 'Bruker SHELXTL'
_computing_publication_material 'Bruker SHELXTL'
_computing_structure_refinement 'SHELXL-97 (Sheldrick, 1997)'
_computing_structure_solution 'SHELXS-97 (Sheldrick, 1990)'
_diffrn_ambient_temperature 293(2)
_diffrn_measured_fraction_theta_full 0.999
_diffrn_measured_fraction_theta_max 0.999
_diffrn_measurement_device_type 'CCD area detector'
_diffrn_measurement_method 'phi and omega scans'
_diffrn_radiation_monochromator graphite
_diffrn_radiation_source 'fine-focus sealed tube'
_diffrn_radiation_type MoK\a
_diffrn_radiation_wavelength 0.71073
_diffrn_reflns_av_R_equivalents 0.0367
_diffrn_reflns_av_sigmaI/netI 0.0447
_diffrn_reflns_limit_h_max 10
_diffrn_reflns_limit_h_min -10
_diffrn_reflns_limit_k_max 12
_diffrn_reflns_limit_k_min -17
_diffrn_reflns_limit_l_max 29
_diffrn_reflns_limit_l_min -27
_diffrn_reflns_number 16730
_diffrn_reflns_theta_full 25.49
_diffrn_reflns_theta_max 25.49
_diffrn_reflns_theta_min 1.64
_exptl_absorpt_coefficient_mu 0.095
_exptl_absorpt_correction_T_max 1.0000
_exptl_absorpt_correction_T_min 0.4856
_exptl_absorpt_correction_type empirical
_exptl_absorpt_process_details sadabs
_exptl_crystal_colour colorless
_exptl_crystal_density_diffrn 1.266
_exptl_crystal_density_method 'not measured'
_exptl_crystal_description prismatic
_exptl_crystal_F_000 1280
_exptl_crystal_size_max 0.322
_exptl_crystal_size_mid 0.218
_exptl_crystal_size_min 0.121
_refine_diff_density_max 0.196
_refine_diff_density_min -0.108
_refine_diff_density_rms 0.029
_refine_ls_abs_structure_details 'Flack H D (1983), Acta Cryst. A39, 876-881'
_refine_ls_abs_structure_Flack -0.1(11)
_refine_ls_extinction_coef 0.0014(5)
_refine_ls_extinction_expression Fc^*^=kFc[1+0.001xFc^2^\l^3^/sin(2\q)]^-1/4^
_refine_ls_extinction_method SHELXL
_refine_ls_goodness_of_fit_ref 1.038
_refine_ls_hydrogen_treatment mixed
_refine_ls_matrix_type full
_refine_ls_number_parameters 461
_refine_ls_number_reflns 5904
_refine_ls_number_restraints 42
_refine_ls_restrained_S_all 1.073
_refine_ls_R_factor_all 0.0694
_refine_ls_R_factor_gt 0.0495
_refine_ls_shift/su_max 0.005
_refine_ls_shift/su_mean 0.001
_refine_ls_structure_factor_coef Fsqd
_refine_ls_weighting_details 'calc w=1/[\s^2^(Fo^2^)+(0.0481P)^2^+0.2243P] where P=(Fo^2^+2Fc^2^)/3'
_refine_ls_weighting_scheme calc
_refine_ls_wR_factor_gt 0.1036
_refine_ls_wR_factor_ref 0.1118
_reflns_number_gt 4465
_reflns_number_total 5904
_reflns_threshold_expression >2sigma(I)
_cod_data_source_file ol2021669_si_001.cif
_cod_data_source_block cd21145
_cod_depositor_comments
;
The following automatic conversions were performed:

'_symmetry_cell_setting' value 'Orthorhombic' changed to
'orthorhombic' according to
/home/saulius/struct/CIF-dictionaries/cif_core.dic dictionary named
'cif_core.dic' version 2.4.1 from 2010-06-29.

Automatic conversion script
Id: cif_fix_values 1715 2011-07-08 13:25:40Z adriana 
;
_cod_original_sg_symbol_H-M P2(1)2(1)2(1)
_cod_database_code 1502491

loop_
_symmetry_equiv_pos_as_xyz
'x, y, z'
'-x+1/2, -y, z+1/2'
'-x, y+1/2, -z+1/2'
'x+1/2, -y+1/2, -z'

loop_
_atom_site_label
_atom_site_type_symbol
_atom_site_fract_x
_atom_site_fract_y
_atom_site_fract_z
_atom_site_U_iso_or_equiv
_atom_site_adp_type
_atom_site_occupancy
_atom_site_symmetry_multiplicity
_atom_site_calc_flag
_atom_site_refinement_flags
_atom_site_disorder_assembly
_atom_site_disorder_group
N1 N 0.3443(2) 0.52009(13) 0.05849(8) 0.0448(5) Uani 1 1 d . . .
N2 N 0.3716(3) 0.50844(16) -0.14766(8) 0.0636(7) Uani 1 1 d . A .
O1 O 0.1269(2) 0.60047(13) 0.07206(8) 0.0653(5) Uani 1 1 d . . .
O2 O 0.2007(2) 0.80410(12) -0.02568(7) 0.0609(5) Uani 1 1 d . A .
O3 O 0.2752(4) 0.94183(19) 0.20179(9) 0.1084(10) Uani 1 1 d . . .
O4 O 0.4693(3) 1.03209(15) 0.17023(9) 0.0876(7) Uani 1 1 d . . .
O5 O 0.2967(3) 0.53104(17) -0.23550(8) 0.0940(8) Uani 1 1 d . . .
O6 O 0.3828(3) 0.39192(14) -0.20576(7) 0.0892(8) Uani 1 1 d . . .
O7 O 0.5825(3) 0.52720(15) 0.13233(9) 0.0784(6) Uani 1 1 d . . .
O8 O 0.7220(2) 0.45136(15) 0.07220(9) 0.0736(6) Uani 1 1 d . . .
O10 O 0.3917(2) 0.37531(11) 0.08356(8) 0.0624(5) Uani 1 1 d . . .
O9 O 0.1808(5) 0.4374(3) 0.1151(2) 0.0956(14) Uani 0.60 1 d P A 1
O9' O 0.1508(7) 0.4137(4) 0.0620(3) 0.0881(19) Uani 0.40 1 d P B 2
C1 C 0.2527(3) 0.59858(17) 0.05454(10) 0.0442(6) Uani 1 1 d . . .
C2 C 0.3202(3) 0.68094(16) 0.02412(10) 0.0414(6) Uani 1 1 d . . .
C3 C 0.3190(3) 0.66355(16) -0.03671(10) 0.0438(6) Uani 1 1 d . . .
C4 C 0.3652(3) 0.58874(16) -0.06903(9) 0.0442(6) Uani 1 1 d . . .
C5 C 0.4405(3) 0.50109(16) -0.05998(10) 0.0486(6) Uani 1 1 d . . .
C6 C 0.5268(3) 0.46624(18) -0.01143(10) 0.0546(7) Uani 1 1 d . . .
H6A H 0.5009 0.4013 -0.0053 0.065 Uiso 1 1 calc R A .
H6B H 0.6323 0.4687 -0.0198 0.065 Uiso 1 1 calc R . .
C7 C 0.5002(3) 0.51995(16) 0.04020(10) 0.0422(6) Uani 1 1 d . . .
C8 C 0.2216(3) 0.76964(17) 0.02915(10) 0.0484(6) Uani 1 1 d . A .
H8 H 0.1245 0.7516 0.0439 0.058 Uiso 1 1 calc R . .
C9 C 0.2442(3) 0.73575(17) -0.06123(11) 0.0496(7) Uani 1 1 d . . .
C10 C 0.2133(3) 0.74068(19) -0.11614(11) 0.0608(8) Uani 1 1 d . . .
H10 H 0.1662 0.7928 -0.1307 0.073 Uiso 1 1 calc R . .
C11 C 0.2538(3) 0.6669(2) -0.14832(11) 0.0610(8) Uani 1 1 d . . .
H11 H 0.2325 0.6668 -0.1850 0.073 Uiso 1 1 calc R A .
C12 C 0.3271(3) 0.59294(18) -0.12449(10) 0.0531(7) Uani 1 1 d . A .
C13 C 0.4393(3) 0.45584(19) -0.10754(11) 0.0625(8) Uani 1 1 d . . .
H13 H 0.4791 0.3965 -0.1129 0.075 Uiso 1 1 calc R A .
C14 C 0.3893(6) 1.0040(3) 0.21700(15) 0.1156(16) Uani 1 1 d . . .
H14A H 0.4562 0.9736 0.2422 0.139 Uiso 1 1 calc R . .
H14B H 0.3466 1.0583 0.2346 0.139 Uiso 1 1 calc R . .
C15 C 0.4205(4) 0.97282(18) 0.13004(12) 0.0616(8) Uani 1 1 d . . .
C16 C 0.3063(4) 0.9196(2) 0.14885(12) 0.0665(8) Uani 1 1 d . . .
C17 C 0.2362(3) 0.85483(19) 0.11698(11) 0.0600(8) Uani 1 1 d . . .
H17 H 0.1574 0.8192 0.1301 0.072 Uiso 1 1 calc R . .
C18 C 0.2872(3) 0.84412(16) 0.06400(11) 0.0477(6) Uani 1 1 d . . .
C19 C 0.4011(3) 0.90002(18) 0.04534(11) 0.0581(7) Uani 1 1 d . . .
H19 H 0.4331 0.8932 0.0099 0.070 Uiso 1 1 calc R . .
C20 C 0.4695(3) 0.96651(19) 0.07815(13) 0.0642(8) Uani 1 1 d . . .
H20 H 0.5452 1.0048 0.0652 0.077 Uiso 1 1 calc R A .
C21 C 0.3460(4) 0.4807(2) -0.20106(12) 0.0749(10) Uani 1 1 d . . .
C22 C 0.3744(5) 0.3427(2) -0.25813(12) 0.0812(10) Uani 1 1 d . . .
C23 C 0.2148(5) 0.3455(3) -0.27895(18) 0.1122(14) Uani 1 1 d . . .
H23A H 0.1900 0.4083 -0.2893 0.168 Uiso 1 1 calc R . .
H23B H 0.1482 0.3250 -0.2511 0.168 Uiso 1 1 calc R . .
H23C H 0.2056 0.3050 -0.3097 0.168 Uiso 1 1 calc R . .
C24 C 0.4810(5) 0.3877(3) -0.29736(14) 0.1091(14) Uani 1 1 d . . .
H24A H 0.5774 0.3935 -0.2809 0.164 Uiso 1 1 calc R . .
H24B H 0.4448 0.4486 -0.3070 0.164 Uiso 1 1 calc R . .
H24C H 0.4888 0.3497 -0.3291 0.164 Uiso 1 1 calc R . .
C25 C 0.4244(6) 0.2474(3) -0.24313(15) 0.1172(17) Uani 1 1 d . . .
H25A H 0.3563 0.2213 -0.2173 0.176 Uiso 1 1 calc R . .
H25B H 0.5222 0.2506 -0.2276 0.176 Uiso 1 1 calc R . .
H25C H 0.4269 0.2087 -0.2747 0.176 Uiso 1 1 calc R . .
C26 C 0.6033(3) 0.49932(17) 0.08770(12) 0.0514(6) Uani 1 1 d . . .
C27 C 0.8380(4) 0.4360(3) 0.11312(19) 0.1203(16) Uani 1 1 d . . .
H27A H 0.7953 0.4049 0.1438 0.180 Uiso 1 1 calc R A .
H27B H 0.8785 0.4951 0.1242 0.180 Uiso 1 1 calc R . .
H27C H 0.9158 0.3979 0.0982 0.180 Uiso 1 1 calc R . .
C29 C 0.3766(4) 0.2842(2) 0.10999(19) 0.0994(13) Uani 1 1 d D A .
C28 C 0.2977(13) 0.4422(8) 0.0888(4) 0.054(2) Uani 0.60 1 d P A 1
C30 C 0.3824(10) 0.3065(5) 0.1747(2) 0.106(2) Uani 0.60 1 d PDU A 1
H30A H 0.3805 0.2489 0.1945 0.159 Uiso 0.60 1 calc PR A 1
H30B H 0.2977 0.3439 0.1846 0.159 Uiso 0.60 1 calc PR A 1
H30C H 0.4723 0.3400 0.1830 0.159 Uiso 0.60 1 calc PR A 1
C31 C 0.2412(9) 0.2352(5) 0.0982(4) 0.112(3) Uani 0.60 1 d PDU A 1
H31A H 0.2323 0.2269 0.0599 0.168 Uiso 0.60 1 calc PR A 1
H31B H 0.1579 0.2706 0.1112 0.168 Uiso 0.60 1 calc PR A 1
H31C H 0.2428 0.1752 0.1155 0.168 Uiso 0.60 1 calc PR A 1
C32 C 0.5190(12) 0.2370(7) 0.0922(4) 0.094(3) Uani 0.60 1 d PDU A 1
H32A H 0.5184 0.2298 0.0537 0.140 Uiso 0.60 1 calc PR A 1
H32B H 0.5262 0.1766 0.1089 0.140 Uiso 0.60 1 calc PR A 1
H32C H 0.6028 0.2745 0.1027 0.140 Uiso 0.60 1 calc PR A 1
C28' C 0.271(2) 0.4301(13) 0.0671(8) 0.067(4) Uani 0.40 1 d P B 2
C30' C 0.2498(18) 0.2725(10) 0.1457(7) 0.150(5) Uani 0.40 1 d PDU A 2
H30D H 0.2393 0.2077 0.1549 0.225 Uiso 0.40 1 calc PR A 2
H30E H 0.1611 0.2937 0.1278 0.225 Uiso 0.40 1 calc PR A 2
H30F H 0.2651 0.3085 0.1779 0.225 Uiso 0.40 1 calc PR A 2
C31' C 0.3130(16) 0.2305(8) 0.0526(5) 0.131(4) Uani 0.40 1 d PDU A 2
H31D H 0.2163 0.2546 0.0436 0.196 Uiso 0.40 1 calc PR A 2
H31E H 0.3063 0.1643 0.0587 0.196 Uiso 0.40 1 calc PR A 2
H31F H 0.3808 0.2425 0.0235 0.196 Uiso 0.40 1 calc PR A 2
C32' C 0.5307(16) 0.2479(12) 0.1181(5) 0.085(4) Uani 0.40 1 d PDU A 2
H32D H 0.5833 0.2489 0.0843 0.128 Uiso 0.40 1 calc PR A 2
H32E H 0.5262 0.1848 0.1313 0.128 Uiso 0.40 1 calc PR A 2
H32F H 0.5820 0.2864 0.1437 0.128 Uiso 0.40 1 calc PR A 2
H7 H 0.523(2) 0.5830(16) 0.0326(8) 0.031(5) Uiso 1 1 d . . .
H2 H 0.426(3) 0.6964(15) 0.0380(8) 0.041(6) Uiso 1 1 d . . .

loop_
_atom_site_aniso_label
_atom_site_aniso_U_11
_atom_site_aniso_U_22
_atom_site_aniso_U_33
_atom_site_aniso_U_23
_atom_site_aniso_U_13
_atom_site_aniso_U_12
N1 0.0353(11) 0.0344(10) 0.0646(13) 0.0069(10) -0.0009(10) 0.0007(9)
N2 0.0939(19) 0.0525(14) 0.0443(12) -0.0007(11) 0.0031(12) 0.0112(13)
O1 0.0520(12) 0.0659(12) 0.0781(13) 0.0142(10) 0.0203(11) 0.0139(10)
O2 0.0766(14) 0.0437(10) 0.0623(11) 0.0022(9) -0.0103(10) 0.0218(10)
O3 0.160(3) 0.1051(19) 0.0604(14) -0.0206(13) 0.0175(15) -0.0509(19)
O4 0.123(2) 0.0571(12) 0.0823(15) -0.0070(12) -0.0129(14) -0.0200(14)
O5 0.154(2) 0.0777(15) 0.0508(12) 0.0021(11) -0.0020(14) 0.0200(16)
O6 0.158(2) 0.0613(13) 0.0480(11) -0.0072(10) 0.0007(13) 0.0202(15)
O7 0.0889(17) 0.0738(14) 0.0724(14) -0.0087(12) -0.0232(12) 0.0043(13)
O8 0.0430(11) 0.0717(13) 0.1061(16) 0.0064(12) -0.0152(11) 0.0134(11)
O10 0.0584(13) 0.0328(9) 0.0960(14) 0.0164(9) 0.0039(11) -0.0017(9)
O9 0.059(3) 0.085(3) 0.143(4) 0.054(3) 0.032(3) 0.011(2)
O9' 0.045(4) 0.057(3) 0.162(7) 0.020(4) 0.000(4) -0.015(3)
C1 0.0461(16) 0.0417(14) 0.0449(13) -0.0019(11) -0.0004(12) 0.0040(12)
C2 0.0414(15) 0.0322(12) 0.0507(15) 0.0007(11) -0.0034(12) 0.0036(11)
C3 0.0433(15) 0.0329(12) 0.0553(15) 0.0045(11) 0.0010(11) 0.0018(11)
C4 0.0473(14) 0.0374(13) 0.0480(14) 0.0036(11) 0.0066(12) 0.0011(12)
C5 0.0593(16) 0.0362(13) 0.0502(14) 0.0036(12) 0.0106(12) 0.0058(12)
C6 0.0582(18) 0.0420(14) 0.0635(16) 0.0052(13) 0.0020(14) 0.0112(13)
C7 0.0391(14) 0.0270(12) 0.0604(15) 0.0060(11) 0.0004(12) -0.0001(11)
C8 0.0494(16) 0.0407(13) 0.0551(16) 0.0024(12) 0.0001(13) 0.0089(13)
C9 0.0525(17) 0.0386(14) 0.0578(17) 0.0044(12) -0.0014(13) 0.0032(12)
C10 0.072(2) 0.0462(15) 0.0645(19) 0.0133(13) -0.0055(16) 0.0102(15)
C11 0.078(2) 0.0550(17) 0.0496(15) 0.0090(14) 0.0031(15) 0.0067(16)
C12 0.069(2) 0.0423(15) 0.0478(15) 0.0027(12) 0.0095(13) 0.0040(14)
C13 0.082(2) 0.0456(15) 0.0595(17) 0.0018(14) 0.0080(15) 0.0179(15)
C14 0.178(5) 0.093(3) 0.076(2) -0.014(2) 0.004(3) -0.051(3)
C15 0.079(2) 0.0347(14) 0.0709(19) -0.0013(14) -0.0060(17) -0.0018(15)
C16 0.091(2) 0.0470(16) 0.0620(18) 0.0001(14) 0.0059(17) -0.0045(18)
C17 0.069(2) 0.0466(16) 0.0647(18) 0.0077(14) 0.0038(16) -0.0067(14)
C18 0.0484(15) 0.0352(13) 0.0594(16) 0.0040(12) 0.0036(13) 0.0132(12)
C19 0.0629(19) 0.0464(15) 0.0649(17) 0.0011(13) 0.0166(15) 0.0076(15)
C20 0.0621(19) 0.0397(14) 0.091(2) 0.0034(15) 0.0048(17) -0.0028(14)
C21 0.114(3) 0.065(2) 0.0456(17) -0.0003(16) 0.0077(17) 0.009(2)
C22 0.117(3) 0.078(2) 0.0488(17) -0.0175(16) 0.002(2) 0.014(2)
C23 0.113(3) 0.114(3) 0.110(3) -0.042(3) 0.000(3) 0.014(3)
C24 0.123(4) 0.137(3) 0.068(2) -0.010(2) 0.012(2) 0.017(3)
C25 0.186(5) 0.081(3) 0.084(3) -0.026(2) -0.012(3) 0.026(3)
C26 0.0467(17) 0.0342(13) 0.0734(18) 0.0065(13) -0.0074(14) -0.0052(13)
C27 0.066(3) 0.129(4) 0.166(4) 0.002(3) -0.058(3) 0.018(2)
C29 0.084(3) 0.0452(17) 0.170(4) 0.041(2) 0.026(3) -0.0026(19)
C28 0.030(5) 0.040(4) 0.092(7) 0.014(4) -0.008(5) -0.012(3)
C30 0.141(6) 0.087(4) 0.090(4) 0.037(3) 0.003(4) 0.012(4)
C31 0.111(5) 0.065(4) 0.160(6) 0.029(4) -0.011(5) -0.036(4)
C32 0.109(6) 0.045(4) 0.127(7) 0.023(5) 0.002(5) 0.018(4)
C28' 0.041(9) 0.045(6) 0.114(14) 0.012(8) -0.019(8) -0.003(5)
C30' 0.170(9) 0.114(8) 0.166(9) 0.053(7) 0.026(8) -0.004(7)
C31' 0.141(8) 0.070(5) 0.181(9) 0.000(7) -0.008(8) -0.007(6)
C32' 0.090(7) 0.059(6) 0.107(8) 0.035(6) -0.021(6) -0.005(5)

loop_
_atom_type_symbol
_atom_type_description
_atom_type_scat_dispersion_real
_atom_type_scat_dispersion_imag
_atom_type_scat_source
C C 0.0033 0.0016 'International Tables Vol C Tables 4.2.6.8 and 6.1.1.4'
H H 0.0000 0.0000 'International Tables Vol C Tables 4.2.6.8 and 6.1.1.4'
N N 0.0061 0.0033 'International Tables Vol C Tables 4.2.6.8 and 6.1.1.4'
O O 0.0106 0.0060 'International Tables Vol C Tables 4.2.6.8 and 6.1.1.4'

loop_
_geom_angle_atom_site_label_1
_geom_angle_atom_site_label_2
_geom_angle_atom_site_label_3
_geom_angle
C1 N1 C28 120.0(6)
C1 N1 C28' 116.9(8)
C28 N1 C28' 24.7(7)
C1 N1 C7 122.7(2)
C28 N1 C7 116.5(6)
C28' N1 C7 118.2(9)
C13 N2 C12 107.4(2)
C13 N2 C21 126.6(2)
C12 N2 C21 125.9(3)
C9 O2 C8 108.73(19)
C16 O3 C14 104.7(3)
C15 O4 C14 104.8(3)
C21 O6 C22 121.6(2)
C26 O8 C27 116.5(3)
C28 O10 C28' 26.1(8)
C28 O10 C29 123.9(6)
C28' O10 C29 123.9(9)
O1 C1 N1 122.9(2)
O1 C1 C2 122.1(2)
N1 C1 C2 115.0(2)
C1 C2 C3 111.1(2)
C1 C2 C8 111.5(2)
C3 C2 C8 102.02(19)
C1 C2 H2 111.4(12)
C3 C2 H2 111.8(12)
C8 C2 H2 108.7(12)
C9 C3 C4 117.8(2)
C9 C3 C2 108.5(2)
C4 C3 C2 133.4(2)
C3 C4 C12 116.8(2)
C3 C4 C5 135.6(2)
C12 C4 C5 107.5(2)
C13 C5 C4 106.2(2)
C13 C5 C6 122.8(2)
C4 C5 C6 130.5(2)
C7 C6 C5 115.1(2)
C7 C6 H6A 108.5
C5 C6 H6A 108.5
C7 C6 H6B 108.5
C5 C6 H6B 108.5
H6A C6 H6B 107.5
N1 C7 C6 114.3(2)
N1 C7 C26 109.8(2)
C6 C7 C26 117.3(2)
N1 C7 H7 105.7(13)
C6 C7 H7 106.3(12)
C26 C7 H7 101.8(13)
O2 C8 C18 110.4(2)
O2 C8 C2 105.95(19)
C18 C8 C2 113.9(2)
O2 C8 H8 108.8
C18 C8 H8 108.8
C2 C8 H8 108.8
O2 C9 C3 113.0(2)
O2 C9 C10 122.4(2)
C3 C9 C10 124.7(3)
C11 C10 C9 118.5(3)
C11 C10 H10 120.7
C9 C10 H10 120.7
C10 C11 C12 117.9(3)
C10 C11 H11 121.1
C12 C11 H11 121.1
C11 C12 N2 128.6(2)
C11 C12 C4 124.3(2)
N2 C12 C4 107.1(2)
C5 C13 N2 111.8(2)
C5 C13 H13 124.1
N2 C13 H13 124.1
O3 C14 O4 109.1(3)
O3 C14 H14A 109.9
O4 C14 H14A 109.9
O3 C14 H14B 109.9
O4 C14 H14B 109.9
H14A C14 H14B 108.3
C16 C15 C20 122.0(3)
C16 C15 O4 109.6(3)
C20 C15 O4 128.3(3)
C15 C16 C17 121.8(3)
C15 C16 O3 110.4(3)
C17 C16 O3 127.8(3)
C16 C17 C18 117.7(3)
C16 C17 H17 121.1
C18 C17 H17 121.1
C19 C18 C17 119.6(3)
C19 C18 C8 120.8(2)
C17 C18 C8 119.5(3)
C18 C19 C20 121.8(3)
C18 C19 H19 119.1
C20 C19 H19 119.1
C15 C20 C19 117.0(3)
C15 C20 H20 121.5
C19 C20 H20 121.5
O5 C21 O6 127.4(3)
O5 C21 N2 124.2(3)
O6 C21 N2 108.4(3)
O6 C22 C25 101.7(3)
O6 C22 C24 109.3(3)
C25 C22 C24 111.2(4)
O6 C22 C23 109.4(3)
C25 C22 C23 113.2(4)
C24 C22 C23 111.5(3)
C22 C23 H23A 109.5
C22 C23 H23B 109.5
H23A C23 H23B 109.5
C22 C23 H23C 109.5
H23A C23 H23C 109.5
H23B C23 H23C 109.5
C22 C24 H24A 109.5
C22 C24 H24B 109.5
H24A C24 H24B 109.5
C22 C24 H24C 109.5
H24A C24 H24C 109.5
H24B C24 H24C 109.5
C22 C25 H25A 109.5
C22 C25 H25B 109.5
H25A C25 H25B 109.5
C22 C25 H25C 109.5
H25A C25 H25C 109.5
H25B C25 H25C 109.5
O7 C26 O8 124.7(3)
O7 C26 C7 123.8(3)
O8 C26 C7 111.3(3)
O8 C27 H27A 109.5
O8 C27 H27B 109.5
H27A C27 H27B 109.5
O8 C27 H27C 109.5
H27A C27 H27C 109.5
H27B C27 H27C 109.5
C31 C29 C30' 53.4(7)
C31 C29 O10 115.0(4)
C30' C29 O10 116.6(6)
C31 C29 C32' 130.0(8)
C30' C29 C32' 127.3(9)
O10 C29 C32' 106.5(7)
C31 C29 C32 116.0(7)
C30' C29 C32 142.1(7)
O10 C29 C32 100.9(5)
C32' C29 C32 25.7(6)
C31 C29 C30 108.9(6)
C30' C29 C30 56.6(8)
O10 C29 C30 105.2(3)
C32' C29 C30 84.7(6)
C32 C29 C30 110.3(5)
C31 C29 C31' 47.8(5)
C30' C29 C31' 101.1(9)
O10 C29 C31' 93.3(5)
C32' C29 C31' 105.3(8)
C32 C29 C31' 80.7(7)
C30 C29 C31' 155.7(6)
O9 C28 O10 124.8(9)
O9 C28 N1 125.2(10)
O10 C28 N1 109.9(9)
C29 C30 H30A 109.5
C29 C30 H30B 109.5
C29 C30 H30C 109.5
C29 C31 H31A 109.5
C29 C31 H31B 109.5
C29 C31 H31C 109.5
C29 C32 H32A 109.5
C29 C32 H32B 109.5
C29 C32 H32C 109.5
O9' C28' O10 131.9(16)
O9' C28' N1 127.4(15)
O10 C28' N1 100.7(11)
C29 C30' H30D 109.5
C29 C30' H30E 109.5
H30D C30' H30E 109.5
C29 C30' H30F 109.5
H30D C30' H30F 109.5
H30E C30' H30F 109.5
C29 C31' H31D 109.5
C29 C31' H31E 109.5
H31D C31' H31E 109.5
C29 C31' H31F 109.5
H31D C31' H31F 109.5
H31E C31' H31F 109.5
C29 C32' H32D 109.5
C29 C32' H32E 109.5
H32D C32' H32E 109.5
C29 C32' H32F 109.5
H32D C32' H32F 109.5
H32E C32' H32F 109.5

loop_
_geom_bond_atom_site_label_1
_geom_bond_atom_site_label_2
_geom_bond_distance
N1 C1 1.395(3)
N1 C28 1.408(12)
N1 C28' 1.462(19)
N1 C7 1.470(3)
N2 C13 1.387(3)
N2 C12 1.397(4)
N2 C21 1.401(4)
O1 C1 1.210(3)
O2 C9 1.373(3)
O2 C8 1.458(3)
O3 C16 1.379(4)
O3 C14 1.407(5)
O4 C15 1.380(3)
O4 C14 1.422(4)
O5 C21 1.201(4)
O6 C21 1.317(4)
O6 C22 1.479(4)
O7 C26 1.191(3)
O8 C26 1.324(3)
O8 C27 1.470(4)
O10 C28 1.281(13)
O10 C28' 1.399(18)
O10 C29 1.465(4)
O9 C28 1.237(14)
O9' C28' 1.109(19)
C1 C2 1.524(4)
C2 C3 1.529(4)
C2 C8 1.552(4)
C2 H2 1.03(2)
C3 C9 1.373(3)
C3 C4 1.400(3)
C4 C12 1.418(4)
C4 C5 1.442(4)
C5 C13 1.345(4)
C5 C6 1.516(4)
C6 C7 1.512(4)
C6 H6A 0.9700
C6 H6B 0.9700
C7 C26 1.527(4)
C7 H7 0.94(2)
C8 C18 1.493(4)
C8 H8 0.9800
C9 C10 1.391(4)
C10 C11 1.372(4)
C10 H10 0.9300
C11 C12 1.379(4)
C11 H11 0.9300
C13 H13 0.9300
C14 H14A 0.9700
C14 H14B 0.9700
C15 C16 1.360(4)
C15 C20 1.363(4)
C16 C17 1.370(4)
C17 C18 1.400(4)
C17 H17 0.9300
C18 C19 1.377(4)
C19 C20 1.394(4)
C19 H19 0.9300
C20 H20 0.9300
C22 C25 1.482(5)
C22 C24 1.509(5)
C22 C23 1.523(6)
C23 H23A 0.9600
C23 H23B 0.9600
C23 H23C 0.9600
C24 H24A 0.9600
C24 H24B 0.9600
C24 H24C 0.9600
C25 H25A 0.9600
C25 H25B 0.9600
C25 H25C 0.9600
C27 H27A 0.9600
C27 H27B 0.9600
C27 H27C 0.9600
C29 C31 1.433(7)
C29 C30' 1.451(12)
C29 C32' 1.491(13)
C29 C32 1.511(10)
C29 C30 1.637(7)
C29 C31' 1.714(11)
C30 H30A 0.9600
C30 H30B 0.9600
C30 H30C 0.9600
C31 H31A 0.9600
C31 H31B 0.9600
C31 H31C 0.9600
C32 H32A 0.9600
C32 H32B 0.9600
C32 H32C 0.9600
C30' H30D 0.9600
C30' H30E 0.9600
C30' H30F 0.9600
C31' H31D 0.9600
C31' H31E 0.9600
C31' H31F 0.9600
C32' H32D 0.9600
C32' H32E 0.9600
C32' H32F 0.9600

loop_
_geom_torsion_atom_site_label_1
_geom_torsion_atom_site_label_2
_geom_torsion_atom_site_label_3
_geom_torsion_atom_site_label_4
_geom_torsion
C28 N1 C1 O1 -7.0(5)
C28' N1 C1 O1 20.9(9)
C7 N1 C1 O1 -176.1(2)
C28 N1 C1 C2 175.7(4)
C28' N1 C1 C2 -156.4(8)
C7 N1 C1 C2 6.6(3)
O1 C1 C2 C3 -101.7(3)
N1 C1 C2 C3 75.6(3)
O1 C1 C2 C8 11.4(3)
N1 C1 C2 C8 -171.3(2)
C1 C2 C3 C9 123.8(2)
C8 C2 C3 C9 4.9(3)
C1 C2 C3 C4 -49.8(4)
C8 C2 C3 C4 -168.7(3)
C9 C3 C4 C12 -1.6(4)
C2 C3 C4 C12 171.6(3)
C9 C3 C4 C5 -178.1(3)
C2 C3 C4 C5 -5.0(5)
C3 C4 C5 C13 174.2(3)
C12 C4 C5 C13 -2.6(3)
C3 C4 C5 C6 -14.3(5)
C12 C4 C5 C6 168.9(3)
C13 C5 C6 C7 -173.1(3)
C4 C5 C6 C7 16.7(4)
C1 N1 C7 C6 -106.7(3)
C28 N1 C7 C6 83.9(5)
C28' N1 C7 C6 56.1(8)
C1 N1 C7 C26 119.0(2)
C28 N1 C7 C26 -50.4(5)
C28' N1 C7 C26 -78.2(8)
C5 C6 C7 N1 59.7(3)
C5 C6 C7 C26 -169.6(2)
C9 O2 C8 C18 137.6(2)
C9 O2 C8 C2 13.8(3)
C1 C2 C8 O2 -129.6(2)
C3 C2 C8 O2 -11.0(3)
C1 C2 C8 C18 108.7(3)
C3 C2 C8 C18 -132.6(2)
C8 O2 C9 C3 -11.3(3)
C8 O2 C9 C10 168.3(3)
C4 C3 C9 O2 178.4(2)
C2 C3 C9 O2 3.6(3)
C4 C3 C9 C10 -1.2(4)
C2 C3 C9 C10 -176.0(3)
O2 C9 C10 C11 -176.5(3)
C3 C9 C10 C11 3.0(4)
C9 C10 C11 C12 -1.8(4)
C10 C11 C12 N2 175.9(3)
C10 C11 C12 C4 -1.0(5)
C13 N2 C12 C11 -179.2(3)
C21 N2 C12 C11 -1.9(5)
C13 N2 C12 C4 -1.9(3)
C21 N2 C12 C4 175.4(3)
C3 C4 C12 C11 2.7(4)
C5 C4 C12 C11 -179.8(3)
C3 C4 C12 N2 -174.7(2)
C5 C4 C12 N2 2.7(3)
C4 C5 C13 N2 1.4(3)
C6 C5 C13 N2 -170.9(2)
C12 N2 C13 C5 0.3(4)
C21 N2 C13 C5 -177.0(3)
C16 O3 C14 O4 11.3(4)
C15 O4 C14 O3 -11.2(4)
C14 O4 C15 C16 6.7(4)
C14 O4 C15 C20 -175.4(3)
C20 C15 C16 C17 1.6(5)
O4 C15 C16 C17 179.6(3)
C20 C15 C16 O3 -177.8(3)
O4 C15 C16 O3 0.2(4)
C14 O3 C16 C15 -7.2(4)
C14 O3 C16 C17 173.5(4)
C15 C16 C17 C18 0.7(4)
O3 C16 C17 C18 180.0(3)
C16 C17 C18 C19 -2.0(4)
C16 C17 C18 C8 175.6(3)
O2 C8 C18 C19 -42.5(3)
C2 C8 C18 C19 76.5(3)
O2 C8 C18 C17 139.9(2)
C2 C8 C18 C17 -101.0(3)
C17 C18 C19 C20 1.1(4)
C8 C18 C19 C20 -176.4(2)
C16 C15 C20 C19 -2.4(4)
O4 C15 C20 C19 179.9(3)
C18 C19 C20 C15 1.1(4)
C22 O6 C21 O5 3.5(6)
C22 O6 C21 N2 -177.4(3)
C13 N2 C21 O5 -174.3(4)
C12 N2 C21 O5 8.9(6)
C13 N2 C21 O6 6.6(5)
C12 N2 C21 O6 -170.2(3)
C21 O6 C22 C25 -179.6(4)
C21 O6 C22 C24 62.7(5)
C21 O6 C22 C23 -59.7(5)
C27 O8 C26 O7 -2.9(4)
C27 O8 C26 C7 173.5(3)
N1 C7 C26 O7 -36.9(3)
C6 C7 C26 O7 -169.7(3)
N1 C7 C26 O8 146.7(2)
C6 C7 C26 O8 13.9(3)
C28 O10 C29 C31 57.3(8)
C28' O10 C29 C31 25.7(12)
C28 O10 C29 C30' -2.5(12)
C28' O10 C29 C30' -34.1(14)
C28 O10 C29 C32' -151.3(7)
C28' O10 C29 C32' 177.1(11)
C28 O10 C29 C32 -177.1(6)
C28' O10 C29 C32 151.3(10)
C28 O10 C29 C30 -62.4(6)
C28' O10 C29 C30 -94.0(10)
C28 O10 C29 C31' 101.7(7)
C28' O10 C29 C31' 70.1(11)
C28' O10 C28 O9 96(3)
C29 O10 C28 O9 -2.7(11)
C28' O10 C28 N1 -81(3)
C29 O10 C28 N1 179.9(4)
C1 N1 C28 O9 -2.8(10)
C28' N1 C28 O9 -93(3)
C7 N1 C28 O9 166.9(7)
C1 N1 C28 O10 174.6(4)
C28' N1 C28 O10 85(3)
C7 N1 C28 O10 -15.7(7)
C28 O10 C28' O9' -113(5)
C29 O10 C28' O9' -14(3)
C28 O10 C28' N1 66(2)
C29 O10 C28' N1 164.6(6)
C1 N1 C28' O9' 15(2)
C28 N1 C28' O9' 118(5)
C7 N1 C28' O9' -149.2(19)
C1 N1 C28' O10 -164.4(7)
C28 N1 C28' O10 -61(2)
C7 N1 C28' O10 31.8(13)
